data_2231986
loop_
_publ_author_name
'Ayvazyan, Armen'

_publ_section_title
;
 [(4-Dimethylamino-2-methyl-5-phenylfuran-3-yl)methyl]diethylmethylazanium
 iodide
;
_journal_coeditor_code LH5334
_journal_issue 10
_journal_name_full 'Acta Crystallographica Section E'
_journal_page_first o2693
_journal_paper_doi 10.1107/S1600536811037743
_journal_volume 67
_journal_year 2011
_chemical_formula_iupac 'C19 H29 N2 O +, I -'
_chemical_formula_moiety 'C19 H29 N2 O +, I -'
_chemical_formula_sum 'C19 H29 I N2 O'
_chemical_formula_weight 428.34
_chemical_melting_point 353
_chemical_name_systematic
;
[(4-Dimethylamino-2-methyl-5-phenylfuran-3-yl)methyl]diethylmethylazanium
iodide
;
_space_group_IT_number 14
_symmetry_cell_setting monoclinic
_symmetry_space_group_name_Hall '-P 2ybc'
_symmetry_space_group_name_H-M 'P 1 21/c 1'
_atom_sites_solution_hydrogens mixed
_atom_sites_solution_primary direct
_atom_sites_solution_secondary difmap
_audit_creation_method SHELXL-97
_cell_angle_alpha 90.00
_cell_angle_beta 94.84(3)
_cell_angle_gamma 90.00
_cell_formula_units_Z 4
_cell_length_a 17.905(4)
_cell_length_b 7.2458(14)
_cell_length_c 15.732(3)
_cell_measurement_reflns_used 25
_cell_measurement_temperature 293(2)
_cell_measurement_theta_max 16.3
_cell_measurement_theta_min 13.9
_cell_volume 2033.7(7)
_computing_cell_refinement 'SETANG in CAD-4 Software (Enraf--Nonius, 1988)'
_computing_data_collection 'CAD-4 Software (Enraf--Nonius, 1988)'
_computing_data_reduction 'HELENA (Spek, 1997)'
_computing_molecular_graphics 'SHELXTL (Sheldrick, 2008)'
_computing_publication_material 'enCIFer (Allen <i>et al.</i>, 2004)'
_computing_structure_refinement 'SHELXL97 (Sheldrick, 2008)'
_computing_structure_solution 'SHELXS97 (Sheldrick, 2008)'
_diffrn_ambient_temperature 293(2)
_diffrn_measured_fraction_theta_full 0.999
_diffrn_measured_fraction_theta_max 0.999
_diffrn_measurement_device_type 'Enraf--Nonius CAD-4'
_diffrn_measurement_method \q/2\q
_diffrn_radiation_monochromator graphite
_diffrn_radiation_source 'fine-focus sealed tube'
_diffrn_radiation_type MoK\a
_diffrn_radiation_wavelength 0.71073
_diffrn_reflns_av_R_equivalents 0.0128
_diffrn_reflns_av_sigmaI/netI 0.0226
_diffrn_reflns_limit_h_max 25
_diffrn_reflns_limit_h_min -25
_diffrn_reflns_limit_k_max 0
_diffrn_reflns_limit_k_min -10
_diffrn_reflns_limit_l_max 22
_diffrn_reflns_limit_l_min 0
_diffrn_reflns_number 6119
_diffrn_reflns_theta_full 29.97
_diffrn_reflns_theta_max 29.97
_diffrn_reflns_theta_min 1.14
_diffrn_standards_decay_% 0
_diffrn_standards_interval_time 60
_diffrn_standards_number 3
_exptl_absorpt_coefficient_mu 1.581
_exptl_absorpt_correction_T_max 0.42972
_exptl_absorpt_correction_T_min 0.39497
_exptl_absorpt_correction_type psi-scan
_exptl_absorpt_process_details '(PLATON; Spek, 2009)'
_exptl_crystal_colour red
_exptl_crystal_density_diffrn 1.399
_exptl_crystal_density_method 'not measured'
_exptl_crystal_description prism
_exptl_crystal_F_000 872
_exptl_crystal_size_max 0.4
_exptl_crystal_size_mid 0.36
_exptl_crystal_size_min 0.3
_refine_diff_density_max 0.668
_refine_diff_density_min -0.550
_refine_ls_extinction_method none
_refine_ls_goodness_of_fit_ref 0.993
_refine_ls_hydrogen_treatment mixed
_refine_ls_matrix_type full
_refine_ls_number_parameters 258
_refine_ls_number_reflns 5911
_refine_ls_number_restraints 0
_refine_ls_restrained_S_all 0.993
_refine_ls_R_factor_all 0.0509
_refine_ls_R_factor_gt 0.0324
_refine_ls_shift/su_max 0.002
_refine_ls_shift/su_mean 0.000
_refine_ls_structure_factor_coef Fsqd
_refine_ls_weighting_details 'calc w=1/[\s^2^(Fo^2^)+(0.0331P)^2^+0.9333P] where P=(Fo^2^+2Fc^2^)/3'
_refine_ls_weighting_scheme calc
_refine_ls_wR_factor_gt 0.0722
_refine_ls_wR_factor_ref 0.0806
_reflns_number_gt 4370
_reflns_number_total 5911
_reflns_threshold_expression I>2\s(I)
_cod_data_source_file lh5334.cif
_cod_data_source_block I
_cod_original_sg_symbol_H-M 'P 21/c'
_cod_database_code 2231986
_cod_database_fobs_code 2231986

loop_
_symmetry_equiv_pos_as_xyz
'x, y, z'
'-x, y+1/2, -z+1/2'
'-x, -y, -z'
'x, -y-1/2, z-1/2'

loop_
_atom_site_type_symbol
_atom_site_label
_atom_site_fract_x
_atom_site_fract_y
_atom_site_fract_z
_atom_site_U_iso_or_equiv
_atom_site_adp_type
_atom_site_calc_flag
_atom_site_refinement_flags
_atom_site_occupancy
_atom_site_symmetry_multiplicity
I I 0.360258(9) 0.60153(2) 0.329552(12) 0.05986(7) Uani d . 1 1
O O1 0.17460(9) 0.8773(2) 0.27018(10) 0.0496(4) Uani d . 1 1
C C2 0.22386(12) 1.0199(3) 0.26901(15) 0.0467(5) Uani d . 1 1
C C3 0.23667(11) 1.0608(3) 0.18794(14) 0.0440(5) Uani d . 1 1
C C4 0.19021(11) 0.9379(3) 0.13392(14) 0.0444(5) Uani d . 1 1
C C5 0.15362(12) 0.8279(4) 0.18675(14) 0.0465(5) Uani d . 1 1
C C6 0.10368(12) 0.6681(4) 0.17655(15) 0.0497(5) Uani d . 1 1
C C7 0.03983(15) 0.6718(5) 0.1197(2) 0.0673(7) Uani d . 1 1
H H7 0.0271(19) 0.788(5) 0.089(2) 0.092(11) Uiso d . 1 1
C C8 -0.00691(18) 0.5198(6) 0.1117(2) 0.0806(10) Uani d . 1 1
H H8 -0.046(2) 0.519(5) 0.073(2) 0.094(11) Uiso d . 1 1
C C9 0.0084(2) 0.3651(5) 0.1599(3) 0.0834(11) Uani d . 1 1
H H9 -0.020(2) 0.259(5) 0.154(2) 0.091(11) Uiso d . 1 1
C C10 0.0716(2) 0.3597(5) 0.2157(3) 0.0831(10) Uani d . 1 1
H H10 0.0835(19) 0.267(5) 0.249(2) 0.083(11) Uiso d . 1 1
C C11 0.11910(17) 0.5108(4) 0.2253(2) 0.0659(7) Uani d . 1 1
H H11 0.1584(17) 0.506(5) 0.2656(19) 0.070(9) Uiso d . 1 1
N N12 0.18903(11) 0.9401(3) 0.04386(13) 0.0568(5) Uani d . 1 1
C C13 0.19220(18) 0.7624(5) 0.00155(19) 0.0816(10) Uani d . 1 1
H H13A 0.2260 0.6824 0.0348 0.122 Uiso calc R 1 1
H H13B 0.2096 0.7792 -0.0540 0.122 Uiso calc R 1 1
H H13C 0.1431 0.7083 -0.0041 0.122 Uiso calc R 1 1
C C14 0.1351(2) 1.0677(6) 0.0018(2) 0.0916(11) Uani d . 1 1
H H14A 0.0855 1.0187 0.0034 0.137 Uiso calc R 1 1
H H14B 0.1459 1.0839 -0.0565 0.137 Uiso calc R 1 1
H H14C 0.1384 1.1845 0.0306 0.137 Uiso calc R 1 1
C C15 0.28935(12) 1.2003(3) 0.15767(16) 0.0465(5) Uani d . 1 1
H H15A 0.2958(15) 1.312(4) 0.1934(17) 0.061(7) Uiso d . 1 1
H H15B 0.2725(13) 1.242(3) 0.0983(16) 0.049(7) Uiso d . 1 1
N N16 0.36958(10) 1.1291(2) 0.15215(12) 0.0445(4) Uani d . 1 1
C C17 0.41598(14) 1.2812(4) 0.11586(18) 0.0551(6) Uani d . 1 1
H H17A 0.4678(15) 1.232(4) 0.1215(16) 0.058(7) Uiso d . 1 1
H H17B 0.4089(17) 1.395(4) 0.154(2) 0.072(9) Uiso d . 1 1
C C18 0.39221(18) 1.3347(5) 0.02513(19) 0.0740(8) Uani d . 1 1
H H18A 0.3949 1.2288 -0.0111 0.111 Uiso calc R 1 1
H H18B 0.4249 1.4294 0.0071 0.111 Uiso calc R 1 1
H H18C 0.3417 1.3800 0.0215 0.111 Uiso calc R 1 1
C C19 0.36726(14) 0.9537(4) 0.09966(19) 0.0543(6) Uani d . 1 1
H H19A 0.3403(15) 0.988(4) 0.0445(18) 0.059(7) Uiso d . 1 1
H H19B 0.3352(17) 0.867(4) 0.1319(18) 0.065(8) Uiso d . 1 1
C C20 0.44255(16) 0.8662(4) 0.0897(2) 0.0725(8) Uani d . 1 1
H H20A 0.4770 0.9588 0.0736 0.109 Uiso calc R 1 1
H H20B 0.4372 0.7728 0.0464 0.109 Uiso calc R 1 1
H H20C 0.4613 0.8114 0.1428 0.109 Uiso calc R 1 1
C C21 0.40518(14) 1.0903(4) 0.24027(16) 0.0552(6) Uani d . 1 1
H H21A 0.3786 0.9921 0.2655 0.083 Uiso calc R 1 1
H H21B 0.4032 1.1993 0.2747 0.083 Uiso calc R 1 1
H H21C 0.4565 1.0545 0.2369 0.083 Uiso calc R 1 1
C C22 0.25056(17) 1.0946(4) 0.35412(16) 0.0636(7) Uani d . 1 1
H H22A 0.2853 1.0094 0.3826 0.095 Uiso calc R 1 1
H H22B 0.2086 1.1118 0.3875 0.095 Uiso calc R 1 1
H H22C 0.2750 1.2109 0.3472 0.095 Uiso calc R 1 1

loop_
_atom_site_aniso_label
_atom_site_aniso_U_11
_atom_site_aniso_U_22
_atom_site_aniso_U_33
_atom_site_aniso_U_12
_atom_site_aniso_U_13
_atom_site_aniso_U_23
I 0.05869(10) 0.04681(9) 0.07390(12) 0.00165(7) 0.00458(8) 0.00206(8)
O1 0.0473(8) 0.0588(10) 0.0431(8) -0.0070(7) 0.0066(6) -0.0025(7)
C2 0.0431(11) 0.0487(12) 0.0484(12) -0.0015(9) 0.0054(9) -0.0034(10)
C3 0.0374(10) 0.0457(11) 0.0484(12) 0.0002(8) 0.0015(8) -0.0017(9)
C4 0.0362(9) 0.0547(13) 0.0422(11) -0.0021(9) 0.0022(8) -0.0031(9)
C5 0.0379(10) 0.0556(13) 0.0463(12) -0.0044(9) 0.0044(8) -0.0045(10)
C6 0.0397(11) 0.0609(14) 0.0496(12) -0.0104(10) 0.0109(9) -0.0038(11)
C7 0.0503(14) 0.082(2) 0.0690(17) -0.0184(14) 0.0016(12) -0.0006(16)
C8 0.0576(16) 0.105(3) 0.078(2) -0.0328(18) 0.0029(15) -0.012(2)
C9 0.073(2) 0.084(2) 0.097(2) -0.0362(18) 0.0300(18) -0.020(2)
C10 0.081(2) 0.069(2) 0.103(3) -0.0127(17) 0.026(2) 0.0092(19)
C11 0.0575(15) 0.0672(18) 0.0736(19) -0.0084(14) 0.0094(14) 0.0031(15)
N12 0.0507(11) 0.0776(15) 0.0419(10) -0.0121(10) 0.0028(8) -0.0029(10)
C13 0.082(2) 0.106(3) 0.0587(16) -0.0292(19) 0.0181(14) -0.0309(17)
C14 0.090(2) 0.119(3) 0.0623(18) -0.009(2) -0.0130(16) 0.0278(19)
C15 0.0423(11) 0.0432(12) 0.0536(13) -0.0004(9) 0.0014(9) 0.0028(10)
N16 0.0387(8) 0.0426(10) 0.0517(10) -0.0046(7) 0.0017(7) 0.0016(8)
C17 0.0491(13) 0.0508(13) 0.0653(15) -0.0121(11) 0.0036(11) 0.0034(12)
C18 0.0786(19) 0.077(2) 0.0674(18) -0.0070(16) 0.0140(15) 0.0166(16)
C19 0.0459(12) 0.0503(13) 0.0667(16) -0.0031(10) 0.0048(11) -0.0124(12)
C20 0.0537(14) 0.0706(19) 0.095(2) 0.0021(13) 0.0139(14) -0.0185(16)
C21 0.0529(12) 0.0562(14) 0.0546(13) 0.0000(11) -0.0075(10) 0.0025(11)
C22 0.0742(17) 0.0670(17) 0.0497(13) -0.0135(14) 0.0061(12) -0.0102(13)

loop_
_atom_type_symbol
_atom_type_description
_atom_type_scat_dispersion_real
_atom_type_scat_dispersion_imag
_atom_type_scat_source
C C 0.0033 0.0016 'International Tables Vol C Tables 4.2.6.8 and 6.1.1.4'
H H 0.0000 0.0000 'International Tables Vol C Tables 4.2.6.8 and 6.1.1.4'
N N 0.0061 0.0033 'International Tables Vol C Tables 4.2.6.8 and 6.1.1.4'
O O 0.0106 0.0060 'International Tables Vol C Tables 4.2.6.8 and 6.1.1.4'
I I -0.4742 1.8119 'International Tables Vol C Tables 4.2.6.8 and 6.1.1.4'

loop_
_geom_angle_atom_site_label_1
_geom_angle_atom_site_label_2
_geom_angle_atom_site_label_3
_geom_angle
C2 O1 C5 107.99(17)
C3 C2 O1 110.01(19)
C3 C2 C22 134.9(2)
O1 C2 C22 115.1(2)
C2 C3 C4 106.6(2)
C2 C3 C15 128.0(2)
C4 C3 C15 125.4(2)
C5 C4 N12 130.6(2)
C5 C4 C3 106.6(2)
N12 C4 C3 122.8(2)
C4 C5 O1 108.81(19)
C4 C5 C6 135.9(2)
O1 C5 C6 115.1(2)
C11 C6 C7 119.0(3)
C11 C6 C5 119.9(2)
C7 C6 C5 121.1(3)
C8 C7 C6 120.1(3)
C8 C7 H7 121(2)
C6 C7 H7 118(2)
C9 C8 C7 120.7(3)
C9 C8 H8 119(3)
C7 C8 H8 120(3)
C10 C9 C8 119.6(3)
C10 C9 H9 118(2)
C8 C9 H9 123(2)
C9 C10 C11 120.8(4)
C9 C10 H10 124(2)
C11 C10 H10 115(2)
C10 C11 C6 119.8(3)
C10 C11 H11 119(2)
C6 C11 H11 121(2)
C4 N12 C13 116.8(2)
C4 N12 C14 114.6(2)
C13 N12 C14 113.9(3)
N12 C13 H13A 109.5
N12 C13 H13B 109.5
H13A C13 H13B 109.5
N12 C13 H13C 109.5
H13A C13 H13C 109.5
H13B C13 H13C 109.5
N12 C14 H14A 109.5
N12 C14 H14B 109.5
H14A C14 H14B 109.5
N12 C14 H14C 109.5
H14A C14 H14C 109.5
H14B C14 H14C 109.5
C3 C15 N16 114.28(18)
C3 C15 H15A 114.9(16)
N16 C15 H15A 104.0(16)
C3 C15 H15B 110.6(14)
N16 C15 H15B 105.0(14)
H15A C15 H15B 107(2)
C21 N16 C19 109.63(19)
C21 N16 C17 106.23(18)
C19 N16 C17 113.2(2)
C21 N16 C15 109.68(19)
C19 N16 C15 109.27(17)
C17 N16 C15 108.73(18)
C18 C17 N16 115.0(2)
C18 C17 H17A 111.4(15)
N16 C17 H17A 104.1(16)
C18 C17 H17B 107.9(17)
N16 C17 H17B 105.2(17)
H17A C17 H17B 113(2)
C17 C18 H18A 109.5
C17 C18 H18B 109.5
H18A C18 H18B 109.5
C17 C18 H18C 109.5
H18A C18 H18C 109.5
H18B C18 H18C 109.5
C20 C19 N16 115.2(2)
C20 C19 H19A 112.9(16)
N16 C19 H19A 104.9(17)
C20 C19 H19B 109.8(16)
N16 C19 H19B 103.7(16)
H19A C19 H19B 110(2)
C19 C20 H20A 109.5
C19 C20 H20B 109.5
H20A C20 H20B 109.5
C19 C20 H20C 109.5
H20A C20 H20C 109.5
H20B C20 H20C 109.5
N16 C21 H21A 109.5
N16 C21 H21B 109.5
H21A C21 H21B 109.5
N16 C21 H21C 109.5
H21A C21 H21C 109.5
H21B C21 H21C 109.5
C2 C22 H22A 109.5
C2 C22 H22B 109.5
H22A C22 H22B 109.5
C2 C22 H22C 109.5
H22A C22 H22C 109.5
H22B C22 H22C 109.5

loop_
_geom_bond_atom_site_label_1
_geom_bond_atom_site_label_2
_geom_bond_distance
O1 C2 1.360(3)
O1 C5 1.382(3)
C2 C3 1.348(3)
C2 C22 1.485(3)
C3 C4 1.445(3)
C3 C15 1.488(3)
C4 C5 1.359(3)
C4 N12 1.415(3)
C5 C6 1.463(3)
C6 C11 1.388(4)
C6 C7 1.391(4)
C7 C8 1.383(4)
C7 H7 0.99(4)
C8 C9 1.369(6)
C8 H8 0.88(4)
C9 C10 1.371(6)
C9 H9 0.92(4)
C10 C11 1.387(5)
C10 H10 0.86(3)
C11 H11 0.91(3)
N12 C13 1.452(4)
N12 C14 1.455(4)
C13 H13A 0.9600
C13 H13B 0.9600
C13 H13C 0.9600
C14 H14A 0.9600
C14 H14B 0.9600
C14 H14C 0.9600
C15 N16 1.536(3)
C15 H15A 0.99(3)
C15 H15B 1.00(2)
N16 C21 1.503(3)
N16 C19 1.514(3)
N16 C17 1.520(3)
C17 C18 1.505(4)
C17 H17A 0.99(3)
C17 H17B 1.04(3)
C18 H18A 0.9600
C18 H18B 0.9600
C18 H18C 0.9600
C19 C20 1.510(4)
C19 H19A 0.99(3)
C19 H19B 1.02(3)
C20 H20A 0.9600
C20 H20B 0.9600
C20 H20C 0.9600
C21 H21A 0.9600
C21 H21B 0.9600
C21 H21C 0.9600
C22 H22A 0.9600
C22 H22B 0.9600
C22 H22C 0.9600

loop_
_geom_torsion_atom_site_label_1
_geom_torsion_atom_site_label_2
_geom_torsion_atom_site_label_3
_geom_torsion_atom_site_label_4
_geom_torsion
C5 O1 C2 C3 -1.5(3)
C5 O1 C2 C22 178.2(2)
O1 C2 C3 C4 1.8(3)
C22 C2 C3 C4 -177.9(3)
O1 C2 C3 C15 -176.7(2)
C22 C2 C3 C15 3.7(4)
C2 C3 C4 C5 -1.4(3)
C15 C3 C4 C5 177.2(2)
C2 C3 C4 N12 -179.7(2)
C15 C3 C4 N12 -1.2(4)
N12 C4 C5 O1 178.6(2)
C3 C4 C5 O1 0.5(3)
N12 C4 C5 C6 3.9(5)
C3 C4 C5 C6 -174.3(3)
C2 O1 C5 C4 0.6(3)
C2 O1 C5 C6 176.6(2)
C4 C5 C6 C11 128.8(3)
O1 C5 C6 C11 -45.7(3)
C4 C5 C6 C7 -52.4(4)
O1 C5 C6 C7 133.1(3)
C11 C6 C7 C8 -0.5(4)
C5 C6 C7 C8 -179.4(3)
C6 C7 C8 C9 0.7(5)
C7 C8 C9 C10 -1.2(6)
C8 C9 C10 C11 1.6(6)
C9 C10 C11 C6 -1.5(5)
C7 C6 C11 C10 1.0(4)
C5 C6 C11 C10 179.8(3)
C5 C4 N12 C13 -43.1(4)
C3 C4 N12 C13 134.8(2)
C5 C4 N12 C14 93.7(3)
C3 C4 N12 C14 -88.3(3)
C2 C3 C15 N16 86.9(3)
C4 C3 C15 N16 -91.3(3)
C3 C15 N16 C21 -67.4(2)
C3 C15 N16 C19 52.8(3)
C3 C15 N16 C17 176.8(2)
C21 N16 C17 C18 176.8(2)
C19 N16 C17 C18 56.4(3)
C15 N16 C17 C18 -65.2(3)
C21 N16 C19 C20 -59.0(3)
C17 N16 C19 C20 59.4(3)
C15 N16 C19 C20 -179.2(2)

loop_
_cod_related_entry_id
_cod_related_entry_database
_cod_related_entry_code
1 ChemSpider 30657052
